data_7159036
loop_
_publ_author_name
'Giannoulis, Angeliki'
'Ackermann, Katrin'
'Bogdanov, Alexey'
'Cordes, David B.'
'Higgins, Catherine'
'Ward, Joshua'
'Slawin, Alexandra M. Z.'
'Taylor, James E.'
'Bode, Bela E.'

_publ_section_title
;
 Synthesis of mono-nitroxides and of bis-nitroxides with varying
 electronic through-bond communication.
;
_journal_issue 2
_journal_name_full 'Organic &amp; biomolecular chemistry'
_journal_page_first 375
_journal_page_last 385
_journal_paper_doi 10.1039/d2ob01863b
_journal_volume 21
_journal_year 2023
_chemical_absolute_configuration unk
_chemical_formula_moiety 'C9 H14 N O3'
_chemical_formula_sum 'C9 H14 N O3'
_chemical_formula_weight 184.21
_space_group_crystal_system tetragonal
_space_group_IT_number 78
_space_group_name_Hall 'P 4cw'
_space_group_name_H-M_alt 'P 43'
_atom_sites_solution_hydrogens mixed
_atom_sites_solution_primary direct
_audit_creation_date 2022-10-08
_audit_creation_method
;
Olex2 1.5
(compiled 2022.04.07 svn.rca3783a0 for OlexSys, GUI svn.r6498)
;
_audit_update_record
;
2022-10-10 deposited with the CCDC.	2022-12-08 downloaded from the CCDC.
;
_cell_angle_alpha 90
_cell_angle_beta 90
_cell_angle_gamma 90
_cell_formula_units_Z 4
_cell_length_a 7.8822(19)
_cell_length_b 7.8822(19)
_cell_length_c 16.118(4)
_cell_measurement_reflns_used 1428
_cell_measurement_temperature 173
_cell_measurement_theta_max 21.90
_cell_measurement_theta_min 2.90
_cell_volume 1001.4(4)
_computing_cell_refinement 'CrystalClear-SM Expert 2.1 b45'
_computing_data_collection 'CrystalClear-SM Expert 2.1 b45 (Rigaku OD, 2015)'
_computing_data_reduction 'CrystalClear-SM Expert 2.1 b45'
_computing_molecular_graphics 'Olex2 1.5 (Dolomanov et al., 2009)'
_computing_publication_material 'Olex2 1.5 (Dolomanov et al., 2009)'
_computing_structure_refinement 'SHELXL Version 2018/3 (Sheldrick, 2015)'
_computing_structure_solution 'SIR2011 (Burla, et al., 2012)'
_diffrn_ambient_temperature 173
_diffrn_detector 'hybrid photon counting detector'
_diffrn_detector_area_resol_mean 5.814
_diffrn_measured_fraction_theta_full 1.000
_diffrn_measured_fraction_theta_max 1.000
_diffrn_measurement_device 'AFC10: Fixed \c 3 circle'
_diffrn_measurement_device_type 'Rigaku XtaLAB P200K'
_diffrn_measurement_method \w
_diffrn_measurement_specimen_support Loop
_diffrn_radiation_monochromator 'Rigaku Osmic Confocal Optical System'
_diffrn_radiation_probe x-ray
_diffrn_radiation_type 'Mo K\a'
_diffrn_radiation_wavelength 0.71073
_diffrn_reflns_av_R_equivalents 0.0892
_diffrn_reflns_av_unetI/netI 0.0668
_diffrn_reflns_Laue_measured_fraction_full 1.000
_diffrn_reflns_Laue_measured_fraction_max 1.000
_diffrn_reflns_limit_h_max 9
_diffrn_reflns_limit_h_min -9
_diffrn_reflns_limit_k_max 9
_diffrn_reflns_limit_k_min -9
_diffrn_reflns_limit_l_max 19
_diffrn_reflns_limit_l_min -18
_diffrn_reflns_number 12427
_diffrn_reflns_point_group_measured_fraction_full 0.996
_diffrn_reflns_point_group_measured_fraction_max 0.996
_diffrn_reflns_theta_full 25.242
_diffrn_reflns_theta_max 25.358
_diffrn_reflns_theta_min 2.527
_diffrn_source 'Rotating Anode'
_diffrn_source_current 66.0
_diffrn_source_power 2.97
_diffrn_source_type 'Rigaku FR-X'
_diffrn_source_voltage 45.0
_diffrn_standards_number 0
_exptl_absorpt_coefficient_mu 0.092
_exptl_absorpt_correction_T_max 0.999
_exptl_absorpt_correction_T_min 0.870
_exptl_absorpt_correction_type multi-scan
_exptl_absorpt_process_details 'REQAB (Rigaku, 1998)'
_exptl_crystal_colour yellow
_exptl_crystal_colour_primary yellow
_exptl_crystal_density_diffrn 1.222
_exptl_crystal_density_method 'not measured'
_exptl_crystal_description needle
_exptl_crystal_F_000 396
_exptl_crystal_recrystallization_method 'Re-crystallisation from solvent: Toluene'
_exptl_crystal_size_max 0.12
_exptl_crystal_size_mid 0.02
_exptl_crystal_size_min 0.01
_refine_diff_density_max 0.113
_refine_diff_density_min -0.152
_refine_diff_density_rms 0.030
_refine_ls_abs_structure_details
;
 Flack x found to be meaningless and removed from the CIF.
;
_refine_ls_extinction_method none
_refine_ls_goodness_of_fit_ref 0.949
_refine_ls_hydrogen_treatment mixed
_refine_ls_matrix_type full
_refine_ls_number_parameters 127
_refine_ls_number_reflns 1835
_refine_ls_number_restraints 2
_refine_ls_restrained_S_all 0.948
_refine_ls_R_factor_all 0.0693
_refine_ls_R_factor_gt 0.0393
_refine_ls_shift/su_max 0.000
_refine_ls_shift/su_mean 0.000
_refine_ls_structure_factor_coef Fsqd
_refine_ls_weighting_details 'w = 1/[\s^2^(Fo^2^)+(0.0256P)^2^] where P=(Fo^2^+2Fc^2^)/3'
_refine_ls_weighting_scheme calc
_refine_ls_wR_factor_gt 0.0638
_refine_ls_wR_factor_ref 0.0705
_reflns_Friedel_coverage 0.915
_reflns_Friedel_fraction_full 0.991
_reflns_Friedel_fraction_max 0.991
_reflns_number_gt 1323
_reflns_number_total 1835
_reflns_threshold_expression 'I > 2\s(I)'
_cod_data_source_file d2ob01863b2.cif
_cod_data_source_block 6
_cod_depositor_comments
;
The following automatic conversions were performed:

data item '_diffrn_radiation_probe' value 'X-ray' was changed to
'x-ray' in accordance with the
/home/data/users/saulius/crontab/automatic-downloads/rss-feeds/RSC/lib/dictionaries/cif_core.dic
dictionary named 'cif_core.dic' version 2.4.2 last updated on
2011-04-26.

Automatic conversion script
Id: cif_fix_values 7556 2019-12-06 15:28:31Z antanas 

 Adding full bibliography for 7159031--7159038.cif.
;
_cod_original_cell_volume 1001.4(5)
_cod_original_sg_symbol_H-M P43
_cod_database_code 7159036
_shelx_shelxl_version_number 2018/3
_shelx_space_group_comment
;
The symmetry employed for this shelxl refinement is uniquely defined
by the following loop, which should always be used as a source of
symmetry information in preference to the above space-group names.
They are only intended as comments.
;
_shelx_estimated_absorpt_t_max 0.999
_shelx_estimated_absorpt_t_min 0.989
_olex2_refinement_description
;
1. Twinned data refinement
 Scales: 0.764(3)
 0.236(3)
2. Fixed Uiso
 At 1.2 times of:
  All C(H) groups, All C(H,H,H) groups
3. Restrained distances
 O9-H9
 0.98 with sigma of 0.02
4.a Aromatic/amide H refined with riding coordinates:
 C4(H4)
4.b Idealised Me refined as rotating group:
 C6(H6A,H6B,H6C), C7(H7A,H7B,H7C), C9(H9A,H9B,H9C), C10(H10A,H10B,H10C)
;

loop_
_space_group_symop_operation_xyz
'x, y, z'
'-x, -y, z+1/2'
'-y, x, z+3/4'
'y, -x, z+1/4'

loop_
_atom_site_label
_atom_site_type_symbol
_atom_site_fract_x
_atom_site_fract_y
_atom_site_fract_z
_atom_site_U_iso_or_equiv
_atom_site_adp_type
_atom_site_occupancy
_atom_site_site_symmetry_order
_atom_site_calc_flag
_atom_site_refinement_flags_posn
_atom_site_refinement_flags_adp
_atom_site_refinement_flags_occupancy
_atom_site_disorder_assembly
_atom_site_disorder_group
O1 O 0.5518(4) 0.8689(4) 0.27249(14) 0.0405(7) Uani 1 1 d . . . . .
O8 O 0.3734(4) 0.8461(4) 0.59502(17) 0.0447(8) Uani 1 1 d . . . . .
O9 O 0.5531(4) 1.0590(4) 0.62235(16) 0.0427(8) Uani 1 1 d D . . . .
H9 H 0.501(5) 1.042(6) 0.6756(18) 0.057(14) Uiso 1 1 d D . . . .
N1 N 0.5594(4) 0.9331(4) 0.34541(17) 0.0312(8) Uani 1 1 d . . . . .
C2 C 0.4651(5) 0.8576(5) 0.4161(2) 0.0290(9) Uani 1 1 d . . . . .
C3 C 0.5312(5) 0.9705(5) 0.4844(2) 0.0279(9) Uani 1 1 d . . . . .
C4 C 0.6364(5) 1.0889(5) 0.4575(2) 0.0323(10) Uani 1 1 d . . . . .
H4 H 0.686847 1.171600 0.492634 0.039 Uiso 1 1 calc R U . . .
C5 C 0.6680(5) 1.0793(5) 0.3658(2) 0.0298(10) Uani 1 1 d . . . . .
C6 C 0.5119(6) 0.6727(5) 0.4249(3) 0.0425(11) Uani 1 1 d . . . . .
H6A H 0.449304 0.623197 0.471547 0.051 Uiso 1 1 calc R U . . .
H6B H 0.634036 0.662747 0.435175 0.051 Uiso 1 1 calc R U . . .
H6C H 0.482732 0.612166 0.373762 0.051 Uiso 1 1 calc R U . . .
C7 C 0.2747(5) 0.8809(6) 0.4004(3) 0.0474(13) Uani 1 1 d . . . . .
H7A H 0.243096 0.822950 0.348858 0.057 Uiso 1 1 calc R U . . .
H7B H 0.248911 1.002066 0.395522 0.057 Uiso 1 1 calc R U . . .
H7C H 0.210465 0.832443 0.446745 0.057 Uiso 1 1 calc R U . . .
C8 C 0.4764(6) 0.9488(6) 0.5720(2) 0.0354(11) Uani 1 1 d . . . . .
C9 C 0.6060(6) 1.2380(5) 0.3198(2) 0.0438(12) Uani 1 1 d . . . . .
H9A H 0.488487 1.262307 0.335742 0.053 Uiso 1 1 calc R U . . .
H9B H 0.611635 1.218329 0.259790 0.053 Uiso 1 1 calc R U . . .
H9C H 0.678136 1.334742 0.334352 0.053 Uiso 1 1 calc R U . . .
C10 C 0.8522(5) 1.0384(6) 0.3453(3) 0.0425(10) Uani 1 1 d . . . . .
H10A H 0.924981 1.131933 0.363618 0.051 Uiso 1 1 calc R U . . .
H10B H 0.864298 1.023117 0.285223 0.051 Uiso 1 1 calc R U . . .
H10C H 0.885719 0.933820 0.373775 0.051 Uiso 1 1 calc R U . . .

loop_
_atom_site_aniso_label
_atom_site_aniso_U_11
_atom_site_aniso_U_22
_atom_site_aniso_U_33
_atom_site_aniso_U_23
_atom_site_aniso_U_13
_atom_site_aniso_U_12
O1 0.063(2) 0.0380(19) 0.0205(14) -0.0025(13) -0.0049(15) -0.0018(16)
O8 0.053(2) 0.049(2) 0.0317(14) 0.0017(14) 0.0110(16) -0.0076(16)
O9 0.059(2) 0.046(2) 0.0226(15) -0.0065(14) 0.0075(14) -0.0076(16)
N1 0.041(2) 0.0315(19) 0.0206(18) -0.0033(16) -0.0025(17) -0.0017(15)
C2 0.032(2) 0.032(2) 0.0231(19) -0.0007(19) 0.002(2) -0.0017(19)
C3 0.029(2) 0.031(3) 0.0238(19) 0.0001(17) -0.0020(18) 0.003(2)
C4 0.040(3) 0.032(3) 0.0255(19) -0.0048(19) -0.0031(19) 0.001(2)
C5 0.037(3) 0.030(3) 0.023(2) -0.0014(18) 0.0018(18) -0.0040(19)
C6 0.059(3) 0.037(3) 0.032(2) 0.001(2) 0.005(2) 0.000(2)
C7 0.035(3) 0.062(4) 0.046(3) -0.005(2) -0.002(2) -0.003(2)
C8 0.040(3) 0.041(3) 0.025(2) -0.001(2) -0.0017(18) 0.008(2)
C9 0.059(3) 0.037(3) 0.035(2) 0.005(2) -0.004(2) 0.001(2)
C10 0.043(3) 0.044(3) 0.040(2) 0.001(2) 0.006(2) -0.007(2)

loop_
_atom_type_symbol
_atom_type_description
_atom_type_scat_dispersion_real
_atom_type_scat_dispersion_imag
_atom_type_scat_source
C C 0.0033 0.0016 'International Tables Vol C Tables 4.2.6.8 and 6.1.1.4'
H H 0.0000 0.0000 'International Tables Vol C Tables 4.2.6.8 and 6.1.1.4'
N N 0.0061 0.0033 'International Tables Vol C Tables 4.2.6.8 and 6.1.1.4'
O O 0.0106 0.0060 'International Tables Vol C Tables 4.2.6.8 and 6.1.1.4'

loop_
_geom_angle_atom_site_label_1
_geom_angle_atom_site_label_2
_geom_angle_atom_site_label_3
_geom_angle
_geom_angle_site_symmetry_1
_geom_angle_site_symmetry_3
_geom_angle_publ_flag
C8 O9 H9 105(3) . . ?
O1 N1 C2 121.5(3) . . ?
O1 N1 C5 122.8(3) . . ?
C5 N1 C2 115.7(3) . . ?
N1 C2 C3 98.6(3) . . ?
N1 C2 C6 109.7(3) . . ?
N1 C2 C7 108.4(3) . . ?
C3 C2 C6 114.6(3) . . ?
C3 C2 C7 112.9(4) . . ?
C6 C2 C7 111.7(3) . . ?
C4 C3 C2 113.2(4) . . ?
C4 C3 C8 125.1(4) . . ?
C8 C3 C2 121.7(4) . . ?
C3 C4 H4 123.5 . . ?
C3 C4 C5 113.0(4) . . ?
C5 C4 H4 123.5 . . ?
N1 C5 C4 99.4(3) . . ?
N1 C5 C9 110.2(3) . . ?
N1 C5 C10 109.9(3) . . ?
C4 C5 C9 112.5(3) . . ?
C4 C5 C10 112.5(3) . . ?
C10 C5 C9 111.8(3) . . ?
C2 C6 H6A 109.5 . . ?
C2 C6 H6B 109.5 . . ?
C2 C6 H6C 109.5 . . ?
H6A C6 H6B 109.5 . . ?
H6A C6 H6C 109.5 . . ?
H6B C6 H6C 109.5 . . ?
C2 C7 H7A 109.5 . . ?
C2 C7 H7B 109.5 . . ?
C2 C7 H7C 109.5 . . ?
H7A C7 H7B 109.5 . . ?
H7A C7 H7C 109.5 . . ?
H7B C7 H7C 109.5 . . ?
O8 C8 O9 123.8(4) . . ?
O8 C8 C3 124.4(4) . . ?
O9 C8 C3 111.8(4) . . ?
C5 C9 H9A 109.5 . . ?
C5 C9 H9B 109.5 . . ?
C5 C9 H9C 109.5 . . ?
H9A C9 H9B 109.5 . . ?
H9A C9 H9C 109.5 . . ?
H9B C9 H9C 109.5 . . ?
C5 C10 H10A 109.5 . . ?
C5 C10 H10B 109.5 . . ?
C5 C10 H10C 109.5 . . ?
H10A C10 H10B 109.5 . . ?
H10A C10 H10C 109.5 . . ?
H10B C10 H10C 109.5 . . ?

loop_
_geom_bond_atom_site_label_1
_geom_bond_atom_site_label_2
_geom_bond_distance
_geom_bond_site_symmetry_2
_geom_bond_publ_flag
O1 N1 1.281(4) . ?
O8 C8 1.205(5) . ?
O9 H9 0.96(3) . ?
O9 C8 1.333(5) . ?
N1 C2 1.485(5) . ?
N1 C5 1.473(5) . ?
C2 C3 1.509(5) . ?
C2 C6 1.510(5) . ?
C2 C7 1.532(6) . ?
C3 C4 1.322(6) . ?
C3 C8 1.487(5) . ?
C4 H4 0.9500 . ?
C4 C5 1.501(5) . ?
C5 C9 1.534(5) . ?
C5 C10 1.523(5) . ?
C6 H6A 0.9800 . ?
C6 H6B 0.9800 . ?
C6 H6C 0.9800 . ?
C7 H7A 0.9800 . ?
C7 H7B 0.9800 . ?
C7 H7C 0.9800 . ?
C9 H9A 0.9800 . ?
C9 H9B 0.9800 . ?
C9 H9C 0.9800 . ?
C10 H10A 0.9800 . ?
C10 H10B 0.9800 . ?
C10 H10C 0.9800 . ?

loop_
_geom_hbond_atom_site_label_D
_geom_hbond_atom_site_label_H
_geom_hbond_atom_site_label_A
_geom_hbond_distance_DH
_geom_hbond_distance_HA
_geom_hbond_distance_DA
_geom_hbond_angle_DHA
_geom_hbond_site_symmetry_A
_geom_hbond_publ_flag
O9 H9 O1 0.96(3) 1.76(3) 2.620(4) 147(4) 2_675 yes

loop_
_geom_torsion_atom_site_label_1
_geom_torsion_atom_site_label_2
_geom_torsion_atom_site_label_3
_geom_torsion_atom_site_label_4
_geom_torsion
_geom_torsion_site_symmetry_1
_geom_torsion_site_symmetry_2
_geom_torsion_site_symmetry_3
_geom_torsion_site_symmetry_4
_geom_torsion_publ_flag
O1 N1 C2 C3 175.2(3) . . . . ?
O1 N1 C2 C6 55.1(5) . . . . ?
O1 N1 C2 C7 -67.1(4) . . . . ?
O1 N1 C5 C4 -175.9(3) . . . . ?
O1 N1 C5 C9 65.9(4) . . . . ?
O1 N1 C5 C10 -57.7(4) . . . . ?
N1 C2 C3 C4 1.9(4) . . . . ?
N1 C2 C3 C8 -179.7(3) . . . . ?
C2 N1 C5 C4 0.9(4) . . . . ?
C2 N1 C5 C9 -117.4(3) . . . . ?
C2 N1 C5 C10 119.0(4) . . . . ?
C2 C3 C4 C5 -1.5(5) . . . . ?
C2 C3 C8 O8 -2.5(6) . . . . ?
C2 C3 C8 O9 178.6(3) . . . . ?
C3 C4 C5 N1 0.4(4) . . . . ?
C3 C4 C5 C9 116.9(4) . . . . ?
C3 C4 C5 C10 -115.8(4) . . . . ?
C4 C3 C8 O8 175.8(4) . . . . ?
C4 C3 C8 O9 -3.2(6) . . . . ?
C5 N1 C2 C3 -1.6(4) . . . . ?
C5 N1 C2 C6 -121.7(4) . . . . ?
C5 N1 C2 C7 116.1(4) . . . . ?
C6 C2 C3 C4 118.2(4) . . . . ?
C6 C2 C3 C8 -63.3(5) . . . . ?
C7 C2 C3 C4 -112.4(4) . . . . ?
C7 C2 C3 C8 66.1(5) . . . . ?
C8 C3 C4 C5 -179.9(3) . . . . ?

loop_
_twin_individual_id
_twin_individual_mass_fraction_refined
1 0.764(3)
2 0.236(3)
